data_1550262
loop_
_publ_author_name
'Saouma, Caroline T.'
'Tsou, Chih-Chin'
'Richard, Sarah'
'Ameloot, Rob'
'Vermoortele, Frederik'
'Smolders, Simon'
'Bueken, Bart'
'Valdez, Carolyn'
'DiPasquale, Antonio'
'Kaminsky, Werner'
'De Vos, Dirk'
'Mayer, James M.'

_publ_section_title
;
 Sodium-Coupled Electron Transfer Reactivity of Metal-Organic Frameworks
 Containing Titanium Clusters: The Importance of Cations in Redox
 Chemistry
;
_journal_name_full 'Chemical Science'
_journal_paper_doi 10.1039/C8SC04138E
_journal_year 2019
_chemical_formula_sum 'C124 H210 Co N12 O40 Ti8'
_chemical_formula_weight 2951.16
_chemical_name_common CAR4128A
_chemical_name_systematic
; 
 mayer27 
;
_space_group.centring_type primitive

_space_group_crystal_system tetragonal
_space_group_IT_number 130
_space_group_name_Hall '-P 4a 2ac'
_space_group_name_H-M_alt 'P 4/n c c'
_symmetry_space_group_name_Hall '-P 4a 2ac'
_symmetry_space_group_name_H-M 'P 4/n c c :2'
_atom_sites_solution_hydrogens geom
_atom_sites_solution_primary iterative
_atom_sites_solution_secondary difmap
_audit_creation_method SHELXL-2013
_audit_update_record
;
2018-09-17 deposited with the CCDC.
2018-11-19 downloaded from the CCDC.
;
_cell_angle_alpha 90
_cell_angle_beta 90
_cell_angle_gamma 90
_cell_formula_units_Z 4
_cell_length_a 19.6778(8)
_cell_length_b 19.6778(8)
_cell_length_c 38.0292(19)
_cell_measurement_reflns_used 9880
_cell_measurement_temperature 100(2)
_cell_measurement_theta_max 24.91
_cell_measurement_theta_min 2.33
_cell_volume 14725.5(11)
_computing_cell_refinement 'Bruker SAINT'
_computing_data_collection 'Bruker APEX2'
_computing_data_reduction 'Bruker SAINT'
_computing_molecular_graphics ORTEP-32
_computing_publication_material WinGX
_computing_structure_refinement SHELXL-2013
_computing_structure_solution SIR-2011
_diffrn_ambient_temperature 100(2)
_diffrn_detector_area_resol_mean 8.366
_diffrn_measured_fraction_theta_full 1.000
_diffrn_measured_fraction_theta_max 0.998
_diffrn_measurement_device_type 'Bruker APEX-II CCD'
_diffrn_measurement_method 'phi and omega scans'
_diffrn_radiation_type MoK\a
_diffrn_radiation_wavelength 0.71073
_diffrn_reflns_av_R_equivalents 0.0835
_diffrn_reflns_av_unetI/netI 0.0511
_diffrn_reflns_Laue_measured_fraction_full 1.000
_diffrn_reflns_Laue_measured_fraction_max 0.998
_diffrn_reflns_limit_h_max 23
_diffrn_reflns_limit_h_min -23
_diffrn_reflns_limit_k_max 13
_diffrn_reflns_limit_k_min -19
_diffrn_reflns_limit_l_max 35
_diffrn_reflns_limit_l_min -45
_diffrn_reflns_number 66708
_diffrn_reflns_point_group_measured_fraction_full 1.000
_diffrn_reflns_point_group_measured_fraction_max 0.998
_diffrn_reflns_theta_full 25.000
_diffrn_reflns_theta_max 25.365
_diffrn_reflns_theta_min 1.463
_diffrn_source 'microfocus sealed tube'
_exptl_absorpt_coefficient_mu 0.597
_exptl_absorpt_correction_T_max 0.862
_exptl_absorpt_correction_T_min 0.756
_exptl_absorpt_correction_type multi-scan
_exptl_absorpt_process_details SADABS
_exptl_crystal_colour blue
_exptl_crystal_density_diffrn 1.331
_exptl_crystal_description plate
_exptl_crystal_F_000 6244
_exptl_crystal_size_max 0.030
_exptl_crystal_size_mid 0.030
_exptl_crystal_size_min 0.010
_refine_diff_density_max 2.048
_refine_diff_density_min -0.554
_refine_diff_density_rms 0.124
_refine_ls_extinction_method none
_refine_ls_goodness_of_fit_ref 1.074
_refine_ls_hydrogen_treatment constr
_refine_ls_matrix_type full
_refine_ls_number_parameters 289
_refine_ls_number_reflns 6759
_refine_ls_number_restraints 60
_refine_ls_restrained_S_all 1.091
_refine_ls_R_factor_all 0.1693
_refine_ls_R_factor_gt 0.1257
_refine_ls_shift/su_max 0.000
_refine_ls_shift/su_mean 0.000
_refine_ls_structure_factor_coef Fsqd
_refine_ls_weighting_details 'w=1/[\s^2^(Fo^2^)+(0.1591P)^2^+108.1280P] where P=(Fo^2^+2Fc^2^)/3'
_refine_ls_weighting_scheme calc
_refine_ls_wR_factor_gt 0.3411
_refine_ls_wR_factor_ref 0.3670
_reflns_Friedel_coverage 0.000
_reflns_number_gt 4156
_reflns_number_total 6759
_reflns_threshold_expression 'I > 2\s(I)'
_cod_data_source_file c8sc04138e2.cif
_cod_data_source_block mayer27
_cod_original_cell_volume 14725.5(14)
_cod_database_code 1550262
_shelx_space_group_comment
; 
The symmetry employed for this shelxl refinement is uniquely defined 
by the following loop, which should always be used as a source of 
symmetry information in preference to the above space-group names. 
They are only intended as comments. 
;
_shelx_estimated_absorpt_t_min 0.982
_shelx_estimated_absorpt_t_max 0.994
_shelxl_version_number 2013-4

loop_
_space_group_symop_operation_xyz
'x, y, z'
'-x+1/2, -y+1/2, z'
'-y+1/2, x, z'
'y, -x+1/2, z'
'-x, y+1/2, -z+1/2'
'x+1/2, -y, -z+1/2'
'y+1/2, x+1/2, -z+1/2'
'-y, -x, -z+1/2'
'-x, -y, -z'
'x-1/2, y-1/2, -z'
'y-1/2, -x, -z'
'-y, x-1/2, -z'
'x, -y-1/2, z-1/2'
'-x-1/2, y, z-1/2'
'-y-1/2, -x-1/2, z-1/2'
'y, x, z-1/2'

loop_
_atom_site_label
_atom_site_type_symbol
_atom_site_fract_x
_atom_site_fract_y
_atom_site_fract_z
_atom_site_U_iso_or_equiv
_atom_site_adp_type
_atom_site_occupancy
_atom_site_site_symmetry_order
_atom_site_calc_flag
_atom_site_refinement_flags_posn
_atom_site_refinement_flags_adp
C1 C 0.1527(4) -0.0667(3) 0.1172(3) 0.049(2) Uani 1 1 d D .
C2 C 0.1275(4) -0.1386(4) 0.1117(3) 0.063(3) Uani 1 1 d D .
C3 C 0.0852(9) -0.1429(7) 0.0815(5) 0.150(8) Uani 1 1 d D .
H3A H 0.1109 -0.1289 0.0607 0.224 Uiso 1 1 calc R U
H3B H 0.0458 -0.1130 0.0845 0.224 Uiso 1 1 calc R U
H3C H 0.0697 -0.1899 0.0786 0.224 Uiso 1 1 calc R U
C4 C 0.1836(7) -0.1925(7) 0.1149(6) 0.160(9) Uani 1 1 d D .
H4A H 0.2089 -0.1853 0.1368 0.240 Uiso 1 1 calc R U
H4B H 0.2147 -0.1887 0.0949 0.240 Uiso 1 1 calc R U
H4C H 0.1631 -0.2379 0.1152 0.240 Uiso 1 1 calc R U
C5 C 0.0860(14) -0.1599(12) 0.1414(6) 0.279(19) Uani 1 1 d D .
H5A H 0.1132 -0.1581 0.1630 0.418 Uiso 1 1 calc R U
H5B H 0.0699 -0.2064 0.1376 0.418 Uiso 1 1 calc R U
H5C H 0.0469 -0.1294 0.1437 0.418 Uiso 1 1 calc R U
C6 C 0.1880(4) 0.0330(4) 0.1955(2) 0.046(2) Uani 1 1 d D .
C7 C 0.1873(7) 0.0152(5) 0.2343(3) 0.084(4) Uani 1 1 d D .
C8 C 0.1925(9) -0.0610(6) 0.2365(4) 0.138(7) Uani 1 1 d D .
H8A H 0.2327 -0.0764 0.2235 0.207 Uiso 1 1 calc R U
H8B H 0.1517 -0.0815 0.2262 0.207 Uiso 1 1 calc R U
H8C H 0.1965 -0.0748 0.2612 0.207 Uiso 1 1 calc R U
C9 C 0.2515(9) 0.0409(8) 0.2521(4) 0.146(7) Uani 1 1 d D .
H9A H 0.2913 0.0256 0.2389 0.219 Uiso 1 1 calc R U
H9B H 0.2537 0.0230 0.2762 0.219 Uiso 1 1 calc R U
H9C H 0.2508 0.0907 0.2529 0.219 Uiso 1 1 calc R U
C10 C 0.1283(7) 0.0365(8) 0.2530(4) 0.123(6) Uani 1 1 d D .
H10A H 0.1327 0.0237 0.2778 0.185 Uiso 1 1 calc R U
H10B H 0.0881 0.0144 0.2430 0.185 Uiso 1 1 calc R U
H10C H 0.1235 0.0859 0.2511 0.185 Uiso 1 1 calc R U
C11 C 0.4027(4) -0.0384(4) 0.1518(2) 0.045(2) Uani 1 1 d D .
C12 C 0.4400(6) -0.1007(5) 0.1664(4) 0.110(6) Uani 1 1 d D .
C13 C 0.3916(8) -0.1434(9) 0.1833(6) 0.211(13) Uani 1 1 d D .
H13A H 0.3507 -0.1467 0.1686 0.316 Uiso 1 1 calc R U
H13B H 0.3796 -0.1241 0.2062 0.316 Uiso 1 1 calc R U
H13C H 0.4111 -0.1887 0.1866 0.316 Uiso 1 1 calc R U
C14 C 0.4684(10) -0.1409(7) 0.1328(5) 0.207(13) Uani 1 1 d D .
H14A H 0.4303 -0.1551 0.1180 0.311 Uiso 1 1 calc R U
H14B H 0.4937 -0.1810 0.1406 0.311 Uiso 1 1 calc R U
H14C H 0.4986 -0.1111 0.1193 0.311 Uiso 1 1 calc R U
C15 C 0.5016(6) -0.0890(7) 0.1816(4) 0.118(6) Uani 1 1 d D .
H15A H 0.5298 -0.0618 0.1657 0.177 Uiso 1 1 calc R U
H15B H 0.5242 -0.1325 0.1863 0.177 Uiso 1 1 calc R U
H15C H 0.4952 -0.0644 0.2038 0.177 Uiso 1 1 calc R U
C16 C 0.0412(6) 0.1454(9) 0.0663(3) 0.083(4) Uani 1 1 d D .
C17 C 0.0195(9) 0.1358(10) 0.0273(4) 0.158(9) Uani 1 1 d D .
C18 C 0.0658(12) 0.0879(12) 0.0127(7) 0.268(19) Uani 1 1 d D .
H18A H 0.0672 0.0472 0.0275 0.403 Uiso 1 1 calc R U
H18B H 0.1113 0.1081 0.0115 0.403 Uiso 1 1 calc R U
H18C H 0.0509 0.0754 -0.0110 0.403 Uiso 1 1 calc R U
C19 C -0.0561(11) 0.1101(12) 0.0292(6) 0.256(16) Uani 1 1 d D .
H19A H -0.0580 0.0679 0.0429 0.383 Uiso 1 1 calc R U
H19B H -0.0729 0.1016 0.0053 0.383 Uiso 1 1 calc R U
H19C H -0.0844 0.1447 0.0405 0.383 Uiso 1 1 calc R U
C20 C 0.0155(11) 0.1964(13) 0.0069(5) 0.257(19) Uani 1 1 d D .
H20A H -0.0175 0.2275 0.0175 0.386 Uiso 1 1 calc R U
H20B H 0.0010 0.1851 -0.0171 0.386 Uiso 1 1 calc R U
H20C H 0.0603 0.2182 0.0061 0.386 Uiso 1 1 calc R U
O1 O 0.1998(2) 0.0816(2) 0.11628(14) 0.0353(12) Uani 1 1 d . .
O2 O 0.3320(2) 0.0986(2) 0.13960(13) 0.0283(11) Uani 1 1 d . .
O3 O 0.2147(3) -0.0564(3) 0.11761(18) 0.0540(17) Uani 1 1 d . .
O4 O 0.1077(3) -0.0240(3) 0.1179(3) 0.109(4) Uani 1 1 d . .
O5 O 0.2410(3) 0.0219(3) 0.17905(17) 0.0555(16) Uani 1 1 d . .
O6 O 0.1338(4) 0.0540(4) 0.1797(2) 0.087(3) Uani 1 1 d . .
O7 O 0.3441(2) -0.0417(2) 0.14328(16) 0.0403(13) Uani 1 1 d . .
O8 O 0.0119(3) 0.0594(4) 0.1463(3) 0.109(4) Uani 1 1 d . .
O9 O 0.0721(4) 0.0990(5) 0.0768(3) 0.109(4) Uani 1 1 d . .
O10 O 0.3074(3) 0.0234(3) 0.08012(17) 0.0474(15) Uani 1 1 d . .
Ti1 Ti 0.27146(6) 0.03021(6) 0.12868(4) 0.0307(4) Uani 1 1 d . .
Ti2 Ti 0.10990(7) 0.08062(7) 0.13066(6) 0.0580(6) Uani 1 1 d . .

loop_
_atom_site_aniso_label
_atom_site_aniso_U_11
_atom_site_aniso_U_22
_atom_site_aniso_U_33
_atom_site_aniso_U_23
_atom_site_aniso_U_13
_atom_site_aniso_U_12
C1 0.039(5) 0.021(4) 0.086(7) -0.002(4) -0.005(4) 0.000(3)
C2 0.035(5) 0.030(4) 0.124(9) 0.002(5) -0.016(5) -0.007(3)
C3 0.170(17) 0.064(8) 0.21(2) -0.022(10) -0.115(16) 0.001(9)
C4 0.082(10) 0.060(8) 0.34(3) -0.003(12) -0.013(14) 0.019(7)
C5 0.36(5) 0.21(3) 0.27(4) 0.00(2) 0.06(3) -0.15(3)
C6 0.044(5) 0.026(4) 0.069(6) 0.001(4) 0.020(4) -0.002(3)
C7 0.113(10) 0.065(7) 0.074(8) -0.011(6) 0.036(7) -0.015(7)
C8 0.22(2) 0.096(11) 0.101(11) 0.015(9) 0.079(12) 0.002(12)
C9 0.22(2) 0.115(13) 0.106(12) 0.010(11) 0.056(14) 0.048(15)
C10 0.111(12) 0.171(16) 0.087(10) 0.042(10) 0.044(9) 0.031(11)
C11 0.044(5) 0.034(4) 0.058(6) 0.009(4) -0.019(4) 0.004(3)
C12 0.077(8) 0.037(6) 0.217(17) 0.020(8) -0.072(10) -0.001(5)
C13 0.147(17) 0.173(18) 0.31(3) 0.21(2) -0.007(17) 0.025(14)
C14 0.147(18) 0.044(8) 0.43(4) -0.013(15) -0.01(2) 0.026(10)
C15 0.088(10) 0.107(11) 0.159(15) 0.028(10) -0.050(10) -0.010(8)
C16 0.046(7) 0.143(14) 0.060(8) -0.015(8) 0.006(6) -0.055(8)
C17 0.20(2) 0.167(19) 0.109(14) -0.040(13) 0.039(14) -0.099(17)
C18 0.25(3) 0.22(3) 0.34(4) -0.07(3) 0.20(3) -0.05(2)
C19 0.40(5) 0.15(2) 0.21(3) -0.046(19) -0.11(3) -0.07(3)
C20 0.21(3) 0.49(5) 0.072(13) 0.06(2) -0.035(14) -0.18(3)
O1 0.022(2) 0.021(2) 0.063(3) -0.001(2) 0.006(2) -0.0038(18)
O2 0.022(2) 0.021(2) 0.043(3) -0.008(2) 0.002(2) -0.0017(17)
O3 0.030(3) 0.027(3) 0.105(5) -0.001(3) -0.011(3) -0.004(2)
O4 0.037(4) 0.037(4) 0.253(12) -0.019(5) 0.025(5) -0.003(3)
O5 0.040(3) 0.051(4) 0.076(4) 0.017(3) 0.013(3) -0.002(3)
O6 0.064(5) 0.065(5) 0.132(7) 0.041(5) 0.048(5) 0.031(4)
O7 0.029(3) 0.018(2) 0.073(4) 0.001(2) -0.015(3) -0.0049(19)
O8 0.034(4) 0.054(4) 0.237(12) 0.009(6) 0.038(5) 0.006(3)
O9 0.036(4) 0.117(7) 0.173(10) -0.104(7) -0.015(5) 0.003(4)
O10 0.038(3) 0.060(4) 0.045(4) -0.016(3) -0.007(3) 0.019(3)
Ti1 0.0191(6) 0.0190(6) 0.0541(8) 0.0029(6) -0.0006(5) 0.0006(4)
Ti2 0.0245(7) 0.0246(7) 0.1250(17) 0.0087(8) 0.0012(8) 0.0009(5)

loop_
_atom_type_symbol
_atom_type_description
_atom_type_scat_dispersion_real
_atom_type_scat_dispersion_imag
_atom_type_scat_source
C C 0.0033 0.0016 'International Tables Vol C Tables 4.2.6.8 and 6.1.1.4'
H H 0.0000 0.0000 'International Tables Vol C Tables 4.2.6.8 and 6.1.1.4'
N N 0.0061 0.0033 'International Tables Vol C Tables 4.2.6.8 and 6.1.1.4'
O O 0.0106 0.0060 'International Tables Vol C Tables 4.2.6.8 and 6.1.1.4'
Ti Ti 0.2776 0.4457 'International Tables Vol C Tables 4.2.6.8 and 6.1.1.4'
Co Co 0.3494 0.9721 'International Tables Vol C Tables 4.2.6.8 and 6.1.1.4'

loop_
_geom_angle_atom_site_label_1
_geom_angle_atom_site_label_2
_geom_angle_atom_site_label_3
_geom_angle
_geom_angle_site_symmetry_1
_geom_angle_site_symmetry_3
O4 C1 O3 127.1(7) . .
O4 C1 C2 114.1(7) . .
O3 C1 C2 118.5(7) . .
C3 C2 C5 106.3(14) . .
C3 C2 C1 111.0(9) . .
C5 C2 C1 110.3(12) . .
C3 C2 C4 116.4(11) . .
C5 C2 C4 98.2(13) . .
C1 C2 C4 113.5(8) . .
C2 C3 H3A 109.5 . .
C2 C3 H3B 109.5 . .
H3A C3 H3B 109.5 . .
C2 C3 H3C 109.5 . .
H3A C3 H3C 109.5 . .
H3B C3 H3C 109.5 . .
C2 C4 H4A 109.5 . .
C2 C4 H4B 109.5 . .
H4A C4 H4B 109.5 . .
C2 C4 H4C 109.5 . .
H4A C4 H4C 109.5 . .
H4B C4 H4C 109.5 . .
C2 C5 H5A 109.5 . .
C2 C5 H5B 109.5 . .
H5A C5 H5B 109.5 . .
C2 C5 H5C 109.5 . .
H5A C5 H5C 109.5 . .
H5B C5 H5C 109.5 . .
O5 C6 O6 121.2(8) . .
O5 C6 C7 117.4(8) . .
O6 C6 C7 121.2(8) . .
C10 C7 C8 108.6(10) . .
C10 C7 C6 115.2(11) . .
C8 C7 C6 106.4(9) . .
C10 C7 C9 110.9(11) . .
C8 C7 C9 104.5(12) . .
C6 C7 C9 110.5(9) . .
C7 C8 H8A 109.5 . .
C7 C8 H8B 109.5 . .
H8A C8 H8B 109.5 . .
C7 C8 H8C 109.5 . .
H8A C8 H8C 109.5 . .
H8B C8 H8C 109.5 . .
C7 C9 H9A 109.5 . .
C7 C9 H9B 109.5 . .
H9A C9 H9B 109.5 . .
C7 C9 H9C 109.5 . .
H9A C9 H9C 109.5 . .
H9B C9 H9C 109.5 . .
C7 C10 H10A 109.5 . .
C7 C10 H10B 109.5 . .
H10A C10 H10B 109.5 . .
C7 C10 H10C 109.5 . .
H10A C10 H10C 109.5 . .
H10B C10 H10C 109.5 . .
O7 C11 O8 124.7(7) . 3
O7 C11 C12 121.0(7) . .
O8 C11 C12 113.8(8) 3 .
C15 C12 C13 120.3(13) . .
C15 C12 C11 116.5(9) . .
C13 C12 C11 108.3(9) . .
C15 C12 C14 96.4(12) . .
C13 C12 C14 107.5(13) . .
C11 C12 C14 105.9(10) . .
C12 C13 H13A 109.5 . .
C12 C13 H13B 109.5 . .
H13A C13 H13B 109.5 . .
C12 C13 H13C 109.5 . .
H13A C13 H13C 109.5 . .
H13B C13 H13C 109.5 . .
C12 C14 H14A 109.5 . .
C12 C14 H14B 109.5 . .
H14A C14 H14B 109.5 . .
C12 C14 H14C 109.5 . .
H14A C14 H14C 109.5 . .
H14B C14 H14C 109.5 . .
C12 C15 H15A 109.5 . .
C12 C15 H15B 109.5 . .
H15A C15 H15B 109.5 . .
C12 C15 H15C 109.5 . .
H15A C15 H15C 109.5 . .
H15B C15 H15C 109.5 . .
O10 C16 O9 130.5(12) 4 .
O10 C16 C17 117.4(14) 4 .
O9 C16 C17 112.0(15) . .
C20 C17 C18 112.0(16) . .
C20 C17 C16 115.8(14) . .
C18 C17 C16 106.1(16) . .
C20 C17 C19 104.0(15) . .
C18 C17 C19 114.2(15) . .
C16 C17 C19 104.9(12) . .
C17 C18 H18A 109.5 . .
C17 C18 H18B 109.5 . .
H18A C18 H18B 109.5 . .
C17 C18 H18C 109.5 . .
H18A C18 H18C 109.5 . .
H18B C18 H18C 109.5 . .
C17 C19 H19A 109.5 . .
C17 C19 H19B 109.5 . .
H19A C19 H19B 109.5 . .
C17 C19 H19C 109.5 . .
H19A C19 H19C 109.5 . .
H19B C19 H19C 109.5 . .
C17 C20 H20A 109.5 . .
C17 C20 H20B 109.5 . .
H20A C20 H20B 109.5 . .
C17 C20 H20C 109.5 . .
H20A C20 H20C 109.5 . .
H20B C20 H20C 109.5 . .
Ti1 O1 Ti2 131.7(3) . .
Ti2 O2 Ti1 132.6(3) 3 .
C1 O3 Ti1 131.7(5) . .
C1 O4 Ti2 131.3(6) . .
C6 O5 Ti1 136.0(6) . .
C6 O6 Ti2 135.5(6) . .
C11 O7 Ti1 133.9(5) . .
C11 O8 Ti2 131.6(6) 4 .
C16 O9 Ti2 128.4(8) . .
C16 O10 Ti1 135.2(8) 3 .
O1 Ti1 O2 98.9(2) . .
O1 Ti1 O10 94.2(2) . .
O2 Ti1 O10 91.6(2) . .
O1 Ti1 O5 93.5(2) . .
O2 Ti1 O5 92.1(2) . .
O10 Ti1 O5 170.8(2) . .
O1 Ti1 O3 89.3(2) . .
O2 Ti1 O3 171.8(2) . .
O10 Ti1 O3 87.0(3) . .
O5 Ti1 O3 88.1(3) . .
O1 Ti1 O7 171.3(2) . .
O2 Ti1 O7 89.54(19) . .
O10 Ti1 O7 87.6(2) . .
O5 Ti1 O7 84.0(2) . .
O3 Ti1 O7 82.3(2) . .
O1 Ti1 Ti2 115.42(15) . 3
O2 Ti1 Ti2 23.14(14) . 3
O10 Ti1 Ti2 74.89(18) . 3
O5 Ti1 Ti2 106.20(19) . 3
O3 Ti1 Ti2 149.91(17) . 3
O7 Ti1 Ti2 73.29(13) . 3
O1 Ti1 Ti2 24.51(16) . .
O2 Ti1 Ti2 113.22(14) . .
O10 Ti1 Ti2 112.41(17) . .
O5 Ti1 Ti2 73.65(18) . .
O3 Ti1 Ti2 74.73(15) . .
O7 Ti1 Ti2 148.18(15) . .
Ti2 Ti1 Ti2 134.29(6) 3 .
O2 Ti2 O1 99.6(2) 4 .
O2 Ti2 O6 96.0(3) 4 .
O1 Ti2 O6 93.1(3) . .
O2 Ti2 O8 91.3(3) 4 .
O1 Ti2 O8 168.9(3) . .
O6 Ti2 O8 84.1(4) . .
O2 Ti2 O4 171.3(3) 4 .
O1 Ti2 O4 87.9(2) . .
O6 Ti2 O4 87.9(4) . .
O8 Ti2 O4 81.3(3) . .
O2 Ti2 O9 88.7(3) 4 .
O1 Ti2 O9 92.7(3) . .
O6 Ti2 O9 171.8(3) . .
O8 Ti2 O9 89.2(4) . .
O4 Ti2 O9 86.5(4) . .
O2 Ti2 Ti1 24.22(14) 4 4
O1 Ti2 Ti1 115.89(15) . 4
O6 Ti2 Ti1 111.4(2) . 4
O8 Ti2 Ti1 75.0(2) . 4
O4 Ti2 Ti1 147.3(2) . 4
O9 Ti2 Ti1 71.0(2) . 4
O2 Ti2 Ti1 114.49(15) 4 .
O1 Ti2 Ti1 23.78(16) . .
O6 Ti2 Ti1 73.62(19) . .
O8 Ti2 Ti1 147.0(2) . .
O4 Ti2 Ti1 74.04(19) . .
O9 Ti2 Ti1 110.5(2) . .
Ti1 Ti2 Ti1 135.57(6) 4 .

loop_
_geom_bond_atom_site_label_1
_geom_bond_atom_site_label_2
_geom_bond_distance
_geom_bond_site_symmetry_2
C1 O4 1.221(10) .
C1 O3 1.238(9) .
C1 C2 1.514(9) .
C2 C3 1.419(13) .
C2 C5 1.456(16) .
C2 C4 1.537(12) .
C3 H3A 0.9800 .
C3 H3B 0.9800 .
C3 H3C 0.9800 .
C4 H4A 0.9800 .
C4 H4B 0.9800 .
C4 H4C 0.9800 .
C5 H5A 0.9800 .
C5 H5B 0.9800 .
C5 H5C 0.9800 .
C6 O5 1.234(10) .
C6 O6 1.294(11) .
C6 C7 1.518(12) .
C7 C10 1.424(13) .
C7 C8 1.507(13) .
C7 C9 1.519(15) .
C8 H8A 0.9800 .
C8 H8B 0.9800 .
C8 H8C 0.9800 .
C9 H9A 0.9800 .
C9 H9B 0.9800 .
C9 H9C 0.9800 .
C10 H10A 0.9800 .
C10 H10B 0.9800 .
C10 H10C 0.9800 .
C11 O7 1.198(9) .
C11 O8 1.257(10) 3
C11 C12 1.534(10) .
C12 C15 1.363(13) .
C12 C13 1.424(14) .
C12 C14 1.603(16) .
C13 H13A 0.9800 .
C13 H13B 0.9800 .
C13 H13C 0.9800 .
C14 H14A 0.9800 .
C14 H14B 0.9800 .
C14 H14C 0.9800 .
C15 H15A 0.9800 .
C15 H15B 0.9800 .
C15 H15C 0.9800 .
C16 O10 1.124(17) 4
C16 O9 1.167(18) .
C16 C17 1.554(14) .
C17 C20 1.426(17) .
C17 C18 1.426(16) .
C17 C19 1.573(17) .
C18 H18A 0.9800 .
C18 H18B 0.9800 .
C18 H18C 0.9800 .
C19 H19A 0.9800 .
C19 H19B 0.9800 .
C19 H19C 0.9800 .
C20 H20A 0.9800 .
C20 H20B 0.9800 .
C20 H20C 0.9800 .
O1 Ti1 1.799(5) .
O1 Ti2 1.851(5) .
O2 Ti2 1.767(5) 3
O2 Ti1 1.844(4) .
O3 Ti1 2.081(5) .
O4 Ti2 2.115(7) .
O5 Ti1 2.014(6) .
O6 Ti2 1.992(9) .
O7 Ti1 2.087(5) .
O8 C11 1.257(10) 4
O8 Ti2 2.061(7) .
O9 Ti2 2.208(12) .
O10 C16 1.124(17) 3
O10 Ti1 1.982(7) .
Ti1 Ti2 3.3072(18) 3
Ti1 Ti2 3.3311(18) .
Ti2 O2 1.767(5) 4
Ti2 Ti1 3.3072(18) 4

loop_
_platon_squeeze_void_nr
_platon_squeeze_void_average_x
_platon_squeeze_void_average_y
_platon_squeeze_void_average_z
_platon_squeeze_void_volume
_platon_squeeze_void_count_electrons
_platon_squeeze_void_content
1 -0.035 0.705 -0.087 5572 1687 '4 disordered Cp*2Co+, 44 MeCN'
2 -0.051 0.051 0.250 33 8 ' '
3 0.051 0.551 0.250 33 7 ' '
4 -0.051 0.449 0.750 33 7 ' '
5 0.051 0.949 0.750 33 7 ' '
6 0.057 0.938 0.193 9 1 ' '
7 0.057 0.562 0.693 8 1 ' '
8 0.062 0.943 0.307 8 1 ' '
9 0.062 0.557 0.807 8 1 ' '
10 0.250 0.750 0.250 133 26 'disordered MeCN'
11 0.250 0.750 0.750 133 26 'disordered MeCN'
12 0.449 -0.051 0.250 33 7 ' '
13 0.449 0.551 0.750 33 7 ' '
14 0.443 0.562 0.193 8 1 ' '
15 0.437 0.557 0.307 9 1 ' '
16 0.443 0.938 0.693 8 1 ' '
17 0.437 0.943 0.807 8 1 ' '
18 0.551 0.449 0.250 33 7 ' '
19 0.551 0.051 0.750 33 7 ' '
20 0.557 0.062 0.307 8 1 ' '
21 0.557 0.438 0.807 9 1 ' '
22 0.562 0.057 0.193 8 1 ' '
23 0.562 0.443 0.693 8 1 ' '
24 0.750 0.250 0.250 133 24 'disordered MeCN'
25 0.750 0.250 0.750 133 24 'disordered MeCN'
26 0.937 0.443 0.193 8 1 ' '
27 0.942 0.438 0.307 8 1 ' '
28 0.937 0.057 0.693 9 1 ' '
29 0.942 0.062 0.807 8 1 ' '
